data_7133531
loop_
_publ_author_name
'Zhang, Yue'
'Yu, Jia'
'Li, Chunbin'
'Gong, Jianye'
'Wu, Yifan'
'Feng, Lina'
'Chen, Zihan'
'Sha, Renmanduhu'
'Jiang, Guoyu'
'Wang, Jianguo'

_publ_section_title
;
 Thiophene assisted cellular uptake enhancement for highly efficient
 NIR-II cancer phototheranostics.
;
_journal_issue 73
_journal_name_full 'Chemical communications (Cambridge, England)'
_journal_page_first 9942
_journal_page_last 9945
_journal_paper_doi 10.1039/d4cc03308f
_journal_volume 60
_journal_year 2024
_chemical_formula_moiety 'C56 H41 N5 O2'
_chemical_formula_sum 'C56 H41 N5 O2'
_chemical_formula_weight 815.94
_space_group_crystal_system triclinic
_space_group_IT_number 2
_space_group_name_Hall '-P 1'
_space_group_name_H-M_alt 'P -1'
_atom_sites_solution_hydrogens geom
_atom_sites_solution_primary direct
_audit_creation_date 2024-02-24
_audit_creation_method
;
Olex2 1.5-beta
(compiled 2022.04.07 svn.rca3783a0 for OlexSys, GUI svn.r6439)
;
_audit_update_record
;
2024-03-19 deposited with the CCDC.	2024-08-15 downloaded from the CCDC.
;
_cell_angle_alpha 67.1553(10)
_cell_angle_beta 86.4455(8)
_cell_angle_gamma 80.1926(8)
_cell_formula_units_Z 2
_cell_length_a 10.17742(9)
_cell_length_b 14.91873(16)
_cell_length_c 17.25327(19)
_cell_measurement_reflns_used 18984
_cell_measurement_temperature 293(2)
_cell_measurement_theta_max 76.3040
_cell_measurement_theta_min 2.7790
_cell_volume 2378.85(5)
_computing_cell_refinement 'CrysAlisPro 1.171.42.73a (Rigaku OD, 2022)'
_computing_data_collection 'CrysAlisPro 1.171.42.73a (Rigaku OD, 2022)'
_computing_data_reduction 'CrysAlisPro 1.171.42.73a (Rigaku OD, 2022)'
_computing_molecular_graphics 'Olex2 1.5-beta (Dolomanov et al., 2009)'
_computing_publication_material 'Olex2 1.5-beta (Dolomanov et al., 2009)'
_computing_structure_refinement 'SHELXL 2018/3 (Sheldrick, 2015)'
_computing_structure_solution 'SHELXS  (Sheldrick, 2008)'
_diffrn_ambient_temperature 293(2)
_diffrn_detector 'Hybrid Pixel Array Detector'
_diffrn_detector_area_resol_mean 10.0000
_diffrn_detector_type HyPix
_diffrn_measured_fraction_theta_full 0.997
_diffrn_measured_fraction_theta_max 0.968
_diffrn_measurement_details
;
List of Runs (angles in degrees, time in seconds):

  # Type    Start    End  Width  t~exp~   \w     \q     \k     \f   Frames
#--------------------------------------------------------------------------
  1  \w     56.00  82.00   0.50    0.29    --  104.75 -77.00 120.00   52
  2  \w    -24.00  45.00   0.50    0.20    --   48.13 -38.00  90.00  138
  3  \w     -7.00  24.00   0.50    0.20    --   48.13 -19.00 -30.00   62
  4  \w     36.00  63.00   0.50    0.29    --  104.75 -57.00  60.00   54
  5  \w     36.00  61.00   0.50    0.29    --  104.75 -57.00 -30.00   50
  6  \w    -23.00  62.00   0.50    0.20    --   48.13 -57.00-150.00  170
  7  \w     33.00  66.00   0.50    0.29    --  104.75 -57.00-120.00   66
  8  \w     36.00  66.00   0.50    0.29    --  104.75 -57.00-150.00   60
  9  \w     43.00  68.00   0.50    0.29    --  104.75 -57.00-180.00   50
 10  \w     76.00 102.00   0.50    0.29    --  104.75 -99.00-150.00   52
 11  \w     62.00 111.00   0.50    0.29    --  104.75-125.00-180.00   98
 12  \w     53.00 111.00   0.50    0.29    --  104.75-125.00-150.00  116
 13  \w     46.00  72.00   0.50    0.29    --  104.75 -99.00-150.00   52
 14  \w     22.00  73.00   0.50    0.20    --   48.13-110.00 -35.00  102
 15  \w     48.00  74.00   0.50    0.29    --  104.75-110.00 -35.00   52
 16  \w     62.00  99.00   0.50    0.29    --  104.75 -99.00 -90.00   74
 17  \w     79.00 104.00   0.50    0.29    --  104.75 -99.00 -60.00   50
 18  \w     41.00 103.00   0.50    0.29    --  104.75 -99.00 -30.00  124
 19  \w     49.00 110.00   0.50    0.29    --  104.75-125.00 150.00  122
 20  \w     36.00 108.00   0.50    0.29    --  104.75-107.00  41.18  144
 21  \w     94.00 165.00   0.50    0.29    --  104.75  38.00-150.00  142
 22  \w     88.00 157.00   0.50    0.29    --  104.75 110.00  58.00  138
 23  \w     94.00 171.00   0.50    0.29    --  104.75  38.00 150.00  154
 24  \w     30.00  85.00   0.50    0.20    --   48.13  77.00  60.00  110
 25  \w    -92.00 -66.00   0.50    0.29    -- -104.00  77.00  60.00   52
 26  \w    -64.00 -35.00   0.50    0.29    -- -104.00  57.00  90.00   58
 27  \w    -64.00 -33.00   0.50    0.29    -- -104.00  57.00 120.00   62
 28  \w    -60.00 -35.00   0.50    0.29    -- -104.00  77.00  60.00   50
 29  \w    -63.00 -32.00   0.50    0.29    -- -104.00  57.00-180.00   62
 30  \w   -103.00 -65.00   0.50    0.29    -- -104.00 110.00  58.00   76
 31  \w    -79.00 -54.00   0.50    0.29    -- -104.00 142.00 116.50   50
 32  \w   -124.00 -89.00   0.50    0.29    -- -104.00 142.00 116.50   70
 33  \w   -102.00 -52.00   0.50    0.29    -- -104.00 125.00-150.00  100
 34  \w    -87.00 -60.00   0.50    0.20    --  -48.13 125.00 -90.00   54
 35  \w    -43.00 -17.00   0.50    0.20    --  -48.13 125.00 -90.00   52
 36  \w    -81.00  -4.00   0.50    0.20    --  -48.13 110.00  58.00  154
 37  \w   -169.00 -97.00   0.50    0.29    -- -104.00 -38.00 -30.00  144
 38  \w   -175.00 -93.00   0.50    0.29    -- -104.00 -38.00  30.00  164
 39  \w   -167.00 -96.00   0.50    0.29    -- -104.00 -99.00 120.00  142
 40  \w   -124.00 -94.00   0.50    0.29    -- -104.00-110.00 -35.00   60
 41  \w    -99.00 -34.00   0.50    0.20    --  -48.13 -57.00 -30.00  130
;
_diffrn_measurement_device 'four-circle diffractometer'
_diffrn_measurement_device_type 'XtaLAB Synergy R, DW system, HyPix'
_diffrn_measurement_method '\w scans'
_diffrn_orient_matrix_type 'CrysAlisPro convention (1999,Acta A55,543-557)'
_diffrn_orient_matrix_UB_11 0.0332497000
_diffrn_orient_matrix_UB_12 -0.0257929000
_diffrn_orient_matrix_UB_13 0.0928546000
_diffrn_orient_matrix_UB_21 -0.0031088000
_diffrn_orient_matrix_UB_22 -0.1094993000
_diffrn_orient_matrix_UB_23 0.0194053000
_diffrn_orient_matrix_UB_31 0.1499434000
_diffrn_orient_matrix_UB_32 -0.0150415000
_diffrn_orient_matrix_UB_33 -0.0197364000
_diffrn_radiation_monochromator mirror
_diffrn_radiation_probe x-ray
_diffrn_radiation_type 'Cu K\a'
_diffrn_radiation_wavelength 1.54184
_diffrn_reflns_av_R_equivalents 0.0236
_diffrn_reflns_av_unetI/netI 0.0239
_diffrn_reflns_Laue_measured_fraction_full 0.997
_diffrn_reflns_Laue_measured_fraction_max 0.968
_diffrn_reflns_limit_h_max 12
_diffrn_reflns_limit_h_min -9
_diffrn_reflns_limit_k_max 18
_diffrn_reflns_limit_k_min -18
_diffrn_reflns_limit_l_max 21
_diffrn_reflns_limit_l_min -21
_diffrn_reflns_number 31645
_diffrn_reflns_point_group_measured_fraction_full 0.997
_diffrn_reflns_point_group_measured_fraction_max 0.968
_diffrn_reflns_theta_full 67.684
_diffrn_reflns_theta_max 76.533
_diffrn_reflns_theta_min 2.779
_diffrn_source 'Rotating-anode X-ray tube'
_diffrn_source_type 'Rigaku (Cu) X-ray Source'
_exptl_absorpt_coefficient_mu 0.549
_exptl_absorpt_correction_T_max 1.00000
_exptl_absorpt_correction_T_min 0.71692
_exptl_absorpt_correction_type multi-scan
_exptl_absorpt_process_details
;
CrysAlisPro 1.171.42.73a (Rigaku Oxford Diffraction, 2022)
Empirical absorption correction using spherical harmonics,
implemented in SCALE3 ABSPACK scaling algorithm.
;
_exptl_crystal_colour 'light black'
_exptl_crystal_density_diffrn 1.139
_exptl_crystal_description block
_exptl_crystal_F_000 856
_exptl_crystal_size_max 0.15
_exptl_crystal_size_mid 0.12
_exptl_crystal_size_min 0.1
_refine_diff_density_max 0.134
_refine_diff_density_min -0.228
_refine_diff_density_rms 0.033
_refine_ls_extinction_method none
_refine_ls_goodness_of_fit_ref 1.081
_refine_ls_hydrogen_treatment constr
_refine_ls_matrix_type full
_refine_ls_number_parameters 570
_refine_ls_number_reflns 9674
_refine_ls_number_restraints 0
_refine_ls_restrained_S_all 1.081
_refine_ls_R_factor_all 0.0464
_refine_ls_R_factor_gt 0.0417
_refine_ls_shift/su_max 0.002
_refine_ls_shift/su_mean 0.000
_refine_ls_structure_factor_coef Fsqd
_refine_ls_weighting_details 'w=1/[\s^2^(Fo^2^)+(0.0595P)^2^+0.2594P] where P=(Fo^2^+2Fc^2^)/3'
_refine_ls_weighting_scheme calc
_refine_ls_wR_factor_gt 0.1149
_refine_ls_wR_factor_ref 0.1184
_reflns_Friedel_coverage 0.000
_reflns_number_gt 8335
_reflns_number_total 9674
_reflns_threshold_expression 'I > 2\s(I)'
_cod_data_source_file d4cc03308f2.cif
_cod_data_source_block 2tpa-ptcf
_cod_depositor_comments 'Adding full bibliography for 7133531--7133532.cif.'
_cod_original_cell_volume 2378.85(4)
_cod_database_code 7133531
_shelx_shelxl_version_number 2018/3
_shelx_space_group_comment
;
The symmetry employed for this shelxl refinement is uniquely defined
by the following loop, which should always be used as a source of
symmetry information in preference to the above space-group names.
They are only intended as comments.
;
_olex2_refinement_description
;
1. Fixed Uiso
 At 1.2 times of:
  All C(H) groups
 At 1.5 times of:
  All C(H,H,H) groups
2.a Aromatic/amide H refined with riding coordinates:
 C2(H2), C3(H3), C4(H4), C5(H5), C6(H6), C8(H8), C9(H9), C10(H10), C11(H11),
 C12(H12), C14(H14), C15(H15), C17(H17), C18(H18), C19(H19), C20(H20), C22(H22),
  C24(H24), C26(H26), C27(H27), C29(H29), C30(H30), C32(H32), C33(H33),
 C35(H35), C36(H36), C37(H37), C38(H38), C39(H39), C41(H41), C42(H42), C43(H43),
  C44(H44), C45(H45), C46(H46)
2.b Idealised Me refined as rotating group:
 C54(H54A,H54B,H54C), C56(H56A,H56B,H56C)
;
_smtbx_masks_void_probe_radius 1.2
_smtbx_masks_void_truncation_radius 1.2
_olex2_submission_special_instructions 'No special instructions were received'
_oxdiff_exptl_absorpt_empirical_details
;
Empirical correction (ABSPACK) includes:
- Absorption correction using spherical harmonics
- Frame scaling
;
_oxdiff_exptl_absorpt_empirical_full_max 1.529
_oxdiff_exptl_absorpt_empirical_full_min 0.560

loop_
_space_group_symop_operation_xyz
'x, y, z'
'-x, -y, -z'

loop_
_atom_site_label
_atom_site_type_symbol
_atom_site_fract_x
_atom_site_fract_y
_atom_site_fract_z
_atom_site_U_iso_or_equiv
_atom_site_adp_type
_atom_site_occupancy
_atom_site_site_symmetry_order
_atom_site_calc_flag
_atom_site_refinement_flags_posn
_atom_site_refinement_flags_adp
_atom_site_refinement_flags_occupancy
_atom_site_disorder_assembly
_atom_site_disorder_group
O1 O 0.77584(8) 0.51694(6) 0.50496(5) 0.04572(18) Uani 1 1 d . . . . .
O2 O 0.78829(7) 0.59365(7) 0.91400(5) 0.04889(19) Uani 1 1 d . . . . .
N1 N 0.45862(9) 0.10513(7) 0.36730(7) 0.0491(2) Uani 1 1 d . . . . .
N2 N 1.20568(13) 0.89319(8) 0.11536(7) 0.0629(3) Uani 1 1 d . . . . .
N3 N 1.09564(11) 0.53712(10) 0.71431(8) 0.0655(3) Uani 1 1 d . . . . .
N4 N 1.23399(15) 0.63929(19) 0.83417(11) 0.1206(8) Uani 1 1 d . . . . .
N5 N 0.97618(14) 0.65645(12) 1.03869(8) 0.0780(4) Uani 1 1 d . . . . .
C1 C 0.32059(11) 0.09802(8) 0.37345(7) 0.0454(2) Uani 1 1 d . . . . .
C2 C 0.22646(12) 0.18272(10) 0.34557(9) 0.0570(3) Uani 1 1 d . . . . .
H2 H 0.254212 0.243996 0.323269 0.068 Uiso 1 1 calc R U . . .
C3 C 0.09212(14) 0.17730(13) 0.35049(11) 0.0748(4) Uani 1 1 d . . . . .
H3 H 0.030019 0.234815 0.332410 0.090 Uiso 1 1 calc R U . . .
C4 C 0.04953(16) 0.08718(15) 0.38204(13) 0.0865(5) Uani 1 1 d . . . . .
H4 H -0.040990 0.083390 0.384320 0.104 Uiso 1 1 calc R U . . .
C5 C 0.14227(16) 0.00284(13) 0.41013(12) 0.0797(5) Uani 1 1 d . . . . .
H5 H 0.113847 -0.058210 0.431590 0.096 Uiso 1 1 calc R U . . .
C6 C 0.27699(14) 0.00726(10) 0.40702(9) 0.0597(3) Uani 1 1 d . . . . .
H6 H 0.338471 -0.050440 0.427367 0.072 Uiso 1 1 calc R U . . .
C7 C 0.55239(12) 0.03263(8) 0.35058(7) 0.0482(3) Uani 1 1 d . . . . .
C8 C 0.67941(13) 0.00417(10) 0.38530(9) 0.0614(3) Uani 1 1 d . . . . .
H8 H 0.705821 0.034487 0.418438 0.074 Uiso 1 1 calc R U . . .
C9 C 0.76701(16) -0.06947(13) 0.37064(12) 0.0810(5) Uani 1 1 d . . . . .
H9 H 0.852606 -0.087556 0.393309 0.097 Uiso 1 1 calc R U . . .
C10 C 0.7288(2) -0.11592(13) 0.32306(13) 0.0917(6) Uani 1 1 d . . . . .
H10 H 0.787259 -0.166490 0.314691 0.110 Uiso 1 1 calc R U . . .
C11 C 0.6049(2) -0.08747(13) 0.28823(12) 0.0876(5) Uani 1 1 d . . . . .
H11 H 0.579100 -0.118507 0.255504 0.105 Uiso 1 1 calc R U . . .
C12 C 0.51671(16) -0.01310(11) 0.30079(9) 0.0654(3) Uani 1 1 d . . . . .
H12 H 0.432849 0.006359 0.275621 0.078 Uiso 1 1 calc R U . . .
C13 C 0.50407(11) 0.17792(8) 0.38818(7) 0.0436(2) Uani 1 1 d . . . . .
C14 C 0.44851(11) 0.20064(9) 0.45559(7) 0.0474(3) Uani 1 1 d . . . . .
H14 H 0.378732 0.169825 0.485627 0.057 Uiso 1 1 calc R U . . .
C15 C 0.49614(12) 0.26839(9) 0.47805(7) 0.0483(3) Uani 1 1 d . . . . .
H15 H 0.458107 0.282262 0.523375 0.058 Uiso 1 1 calc R U . . .
C16 C 0.60048(11) 0.31673(9) 0.43413(7) 0.0452(2) Uani 1 1 d . . . . .
C17 C 0.60515(12) 0.22758(9) 0.34258(8) 0.0509(3) Uani 1 1 d . . . . .
H17 H 0.641541 0.214877 0.296395 0.061 Uiso 1 1 calc R U . . .
C18 C 0.65206(12) 0.29571(10) 0.36531(8) 0.0519(3) Uani 1 1 d . . . . .
H18 H 0.719614 0.328236 0.333914 0.062 Uiso 1 1 calc R U . . .
C19 C 0.65782(11) 0.38536(9) 0.45864(7) 0.0478(3) Uani 1 1 d . . . . .
H19 H 0.718462 0.421081 0.422130 0.057 Uiso 1 1 calc R U . . .
C20 C 0.62949(12) 0.40042(9) 0.52951(8) 0.0496(3) Uani 1 1 d . . . . .
H20 H 0.564637 0.367206 0.563661 0.060 Uiso 1 1 calc R U . . .
C21 C 0.68877(11) 0.46280(9) 0.55887(7) 0.0450(2) Uani 1 1 d . . . . .
C22 C 0.66457(11) 0.46628(9) 0.63552(7) 0.0490(3) Uani 1 1 d . . . . .
H22 H 0.600859 0.431471 0.669488 0.059 Uiso 1 1 calc R U . . .
C23 C 0.73313(10) 0.52128(9) 0.66596(7) 0.0439(2) Uani 1 1 d . . . . .
C24 C 0.82219(11) 0.57665(8) 0.60784(7) 0.0437(2) Uani 1 1 d . . . . .
H24 H 0.869487 0.615139 0.623484 0.052 Uiso 1 1 calc R U . . .
C25 C 0.84000(10) 0.57473(8) 0.52962(7) 0.0423(2) Uani 1 1 d . . . . .
C26 C 0.92266(11) 0.63321(9) 0.46643(7) 0.0473(2) Uani 1 1 d . . . . .
H26 H 0.970273 0.672186 0.481239 0.057 Uiso 1 1 calc R U . . .
C27 C 0.93689(11) 0.63625(8) 0.38769(7) 0.0464(2) Uani 1 1 d . . . . .
H27 H 0.893074 0.594062 0.374579 0.056 Uiso 1 1 calc R U . . .
C28 C 1.01366(11) 0.69861(8) 0.32074(7) 0.0468(2) Uani 1 1 d . . . . .
C29 C 1.00010(13) 0.70462(9) 0.23867(8) 0.0526(3) Uani 1 1 d . . . . .
H29 H 0.947217 0.664725 0.229290 0.063 Uiso 1 1 calc R U . . .
C30 C 1.06209(14) 0.76739(10) 0.17126(8) 0.0558(3) Uani 1 1 d . . . . .
H30 H 1.049325 0.769981 0.117476 0.067 Uiso 1 1 calc R U . . .
C31 C 1.14418(13) 0.82734(9) 0.18305(8) 0.0528(3) Uani 1 1 d . . . . .
C32 C 1.16280(13) 0.81913(10) 0.26560(8) 0.0576(3) Uani 1 1 d . . . . .
H32 H 1.219861 0.856054 0.275542 0.069 Uiso 1 1 calc R U . . .
C33 C 1.09801(12) 0.75735(10) 0.33203(8) 0.0539(3) Uani 1 1 d . . . . .
H33 H 1.110660 0.754587 0.385883 0.065 Uiso 1 1 calc R U . . .
C34 C 1.25269(14) 0.97560(9) 0.12024(8) 0.0570(3) Uani 1 1 d . . . . .
C35 C 1.17276(18) 1.04103(12) 0.14790(12) 0.0783(4) Uani 1 1 d . . . . .
H35 H 1.088195 1.029575 0.168947 0.094 Uiso 1 1 calc R U . . .
C36 C 1.2206(3) 1.12517(14) 0.14389(14) 0.1054(7) Uani 1 1 d . . . . .
H36 H 1.167768 1.170379 0.162209 0.126 Uiso 1 1 calc R U . . .
C37 C 1.3459(4) 1.14095(18) 0.11284(14) 0.1248(10) Uani 1 1 d . . . . .
H37 H 1.376942 1.197497 0.109419 0.150 Uiso 1 1 calc R U . . .
C38 C 1.4239(3) 1.0755(2) 0.08739(13) 0.1154(8) Uani 1 1 d . . . . .
H38 H 1.508698 1.086756 0.066770 0.138 Uiso 1 1 calc R U . . .
C39 C 1.37925(17) 0.99226(14) 0.09164(10) 0.0775(4) Uani 1 1 d . . . . .
H39 H 1.434724 0.946560 0.075110 0.093 Uiso 1 1 calc R U . . .
C40 C 1.21112(13) 0.88931(10) 0.03365(9) 0.0579(3) Uani 1 1 d . . . . .
C41 C 1.16669(15) 0.97399(12) -0.03533(10) 0.0675(4) Uani 1 1 d . . . . .
H41 H 1.131207 1.031780 -0.027853 0.081 Uiso 1 1 calc R U . . .
C42 C 1.17493(17) 0.97279(15) -0.11494(11) 0.0790(4) Uani 1 1 d . . . . .
H42 H 1.145441 1.029947 -0.160995 0.095 Uiso 1 1 calc R U . . .
C43 C 1.22646(18) 0.88766(16) -0.12676(11) 0.0819(5) Uani 1 1 d . . . . .
H43 H 1.231689 0.887103 -0.180585 0.098 Uiso 1 1 calc R U . . .
C44 C 1.27029(18) 0.80323(14) -0.05843(11) 0.0789(5) Uani 1 1 d . . . . .
H44 H 1.304293 0.745389 -0.066206 0.095 Uiso 1 1 calc R U . . .
C45 C 1.26409(17) 0.80380(11) 0.02211(10) 0.0698(4) Uani 1 1 d . . . . .
H45 H 1.295422 0.746937 0.067938 0.084 Uiso 1 1 calc R U . . .
C46 C 0.70208(11) 0.52078(9) 0.74660(7) 0.0488(3) Uani 1 1 d . . . . .
H46 H 0.624098 0.496143 0.768931 0.059 Uiso 1 1 calc R U . . .
C47 C 0.76651(10) 0.55030(8) 0.79883(7) 0.0405(2) Uani 1 1 d . . . . .
C48 C 0.89503(10) 0.56997(8) 0.80226(6) 0.0395(2) Uani 1 1 d . . . . .
C49 C 1.00697(11) 0.55247(9) 0.75391(7) 0.0455(2) Uani 1 1 d . . . . .
C50 C 0.90354(10) 0.59620(8) 0.87241(7) 0.0409(2) Uani 1 1 d . . . . .
C51 C 1.00626(11) 0.62258(9) 0.90335(7) 0.0477(3) Uani 1 1 d . . . . .
C52 C 0.98809(12) 0.64164(10) 0.97828(8) 0.0544(3) Uani 1 1 d . . . . .
C53 C 1.13133(14) 0.63134(13) 0.86383(9) 0.0688(4) Uani 1 1 d . . . . .
C54 C 0.66281(14) 0.46333(11) 0.93917(8) 0.0590(3) Uani 1 1 d . . . . .
H54A H 0.741288 0.414491 0.948404 0.089 Uiso 1 1 calc R U . . .
H54B H 0.591994 0.443100 0.918810 0.089 Uiso 1 1 calc R U . . .
H54C H 0.636446 0.470564 0.991091 0.089 Uiso 1 1 calc R U . . .
C55 C 0.69235(10) 0.56104(9) 0.87468(7) 0.0436(2) Uani 1 1 d . . . . .
C56 C 0.57078(12) 0.64016(11) 0.85111(9) 0.0568(3) Uani 1 1 d . . . . .
H56A H 0.535456 0.650328 0.900478 0.085 Uiso 1 1 calc R U . . .
H56B H 0.504423 0.620006 0.826952 0.085 Uiso 1 1 calc R U . . .
H56C H 0.595208 0.700418 0.810918 0.085 Uiso 1 1 calc R U . . .

loop_
_atom_site_aniso_label
_atom_site_aniso_U_11
_atom_site_aniso_U_22
_atom_site_aniso_U_33
_atom_site_aniso_U_23
_atom_site_aniso_U_13
_atom_site_aniso_U_12
O1 0.0498(4) 0.0525(4) 0.0435(4) -0.0255(3) 0.0017(3) -0.0143(3)
O2 0.0419(4) 0.0722(5) 0.0469(4) -0.0362(4) 0.0068(3) -0.0166(4)
N1 0.0463(5) 0.0504(5) 0.0622(6) -0.0326(5) 0.0036(4) -0.0127(4)
N2 0.0864(8) 0.0601(6) 0.0584(6) -0.0330(5) 0.0228(6) -0.0375(6)
N3 0.0482(6) 0.0915(9) 0.0739(7) -0.0496(7) 0.0162(5) -0.0186(5)
N4 0.0745(9) 0.247(2) 0.0913(11) -0.0996(14) 0.0336(8) -0.0878(12)
N5 0.0830(8) 0.1069(10) 0.0666(8) -0.0544(8) -0.0015(6) -0.0223(7)
C1 0.0487(6) 0.0490(6) 0.0461(6) -0.0238(5) 0.0020(4) -0.0151(5)
C2 0.0527(7) 0.0533(7) 0.0654(8) -0.0215(6) 0.0036(6) -0.0133(5)
C3 0.0520(7) 0.0737(10) 0.0943(11) -0.0278(8) -0.0003(7) -0.0092(7)
C4 0.0525(8) 0.0953(12) 0.1163(14) -0.0394(11) 0.0056(8) -0.0286(8)
C5 0.0728(9) 0.0714(10) 0.1024(12) -0.0315(9) 0.0079(8) -0.0385(8)
C6 0.0635(7) 0.0522(7) 0.0677(8) -0.0233(6) -0.0012(6) -0.0190(6)
C7 0.0536(6) 0.0435(6) 0.0482(6) -0.0187(5) 0.0058(5) -0.0089(5)
C8 0.0535(7) 0.0607(8) 0.0630(8) -0.0162(6) 0.0038(6) -0.0101(6)
C9 0.0606(8) 0.0685(10) 0.0868(11) -0.0078(9) 0.0125(8) 0.0035(7)
C10 0.1002(13) 0.0603(9) 0.0986(13) -0.0266(9) 0.0284(11) 0.0100(9)
C11 0.1158(15) 0.0677(10) 0.0892(12) -0.0478(9) 0.0136(10) -0.0026(10)
C12 0.0774(9) 0.0615(8) 0.0662(8) -0.0367(7) 0.0005(7) -0.0048(7)
C13 0.0469(5) 0.0444(6) 0.0454(6) -0.0217(5) -0.0003(4) -0.0117(4)
C14 0.0499(6) 0.0495(6) 0.0476(6) -0.0213(5) 0.0078(5) -0.0171(5)
C15 0.0545(6) 0.0539(6) 0.0452(6) -0.0269(5) 0.0065(5) -0.0145(5)
C16 0.0481(6) 0.0502(6) 0.0435(6) -0.0218(5) -0.0001(4) -0.0142(5)
C17 0.0563(6) 0.0625(7) 0.0459(6) -0.0302(5) 0.0096(5) -0.0218(5)
C18 0.0553(6) 0.0628(7) 0.0480(6) -0.0270(6) 0.0102(5) -0.0266(6)
C19 0.0492(6) 0.0535(6) 0.0478(6) -0.0238(5) 0.0018(5) -0.0170(5)
C20 0.0512(6) 0.0571(7) 0.0499(6) -0.0269(5) 0.0010(5) -0.0180(5)
C21 0.0433(5) 0.0509(6) 0.0476(6) -0.0245(5) -0.0004(4) -0.0114(5)
C22 0.0478(6) 0.0608(7) 0.0491(6) -0.0288(5) 0.0047(5) -0.0196(5)
C23 0.0412(5) 0.0507(6) 0.0471(6) -0.0259(5) 0.0007(4) -0.0094(4)
C24 0.0451(5) 0.0475(6) 0.0465(6) -0.0246(5) -0.0001(4) -0.0120(4)
C25 0.0421(5) 0.0438(6) 0.0457(6) -0.0217(5) -0.0017(4) -0.0071(4)
C26 0.0500(6) 0.0473(6) 0.0482(6) -0.0207(5) 0.0015(5) -0.0122(5)
C27 0.0484(6) 0.0448(6) 0.0480(6) -0.0199(5) 0.0025(5) -0.0082(5)
C28 0.0486(6) 0.0454(6) 0.0488(6) -0.0209(5) 0.0052(5) -0.0085(5)
C29 0.0624(7) 0.0528(7) 0.0529(7) -0.0273(5) 0.0085(5) -0.0217(5)
C30 0.0717(8) 0.0588(7) 0.0482(6) -0.0279(6) 0.0105(6) -0.0258(6)
C31 0.0610(7) 0.0515(7) 0.0547(7) -0.0271(5) 0.0139(5) -0.0205(5)
C32 0.0632(7) 0.0626(8) 0.0592(7) -0.0310(6) 0.0075(6) -0.0266(6)
C33 0.0578(7) 0.0613(7) 0.0489(6) -0.0257(6) 0.0032(5) -0.0162(6)
C34 0.0723(8) 0.0488(7) 0.0564(7) -0.0223(6) 0.0027(6) -0.0223(6)
C35 0.0854(10) 0.0688(9) 0.0926(11) -0.0458(9) -0.0112(9) -0.0037(8)
C36 0.168(2) 0.0561(9) 0.0981(14) -0.0396(10) -0.0361(14) 0.0025(12)
C37 0.222(3) 0.0917(15) 0.0836(13) -0.0303(11) -0.0019(16) -0.0940(18)
C38 0.152(2) 0.143(2) 0.0885(13) -0.0545(14) 0.0254(13) -0.1064(18)
C39 0.0851(10) 0.0911(11) 0.0722(9) -0.0383(9) 0.0144(8) -0.0434(9)
C40 0.0664(7) 0.0611(8) 0.0588(7) -0.0312(6) 0.0201(6) -0.0309(6)
C41 0.0675(8) 0.0724(9) 0.0676(9) -0.0301(7) 0.0124(7) -0.0209(7)
C42 0.0766(10) 0.0987(12) 0.0635(9) -0.0287(9) 0.0052(7) -0.0259(9)
C43 0.0868(11) 0.1154(14) 0.0652(9) -0.0490(10) 0.0214(8) -0.0466(10)
C44 0.0963(11) 0.0846(11) 0.0822(11) -0.0537(10) 0.0351(9) -0.0435(9)
C45 0.0918(10) 0.0624(8) 0.0684(9) -0.0346(7) 0.0257(8) -0.0330(7)
C46 0.0438(5) 0.0664(7) 0.0489(6) -0.0318(6) 0.0087(5) -0.0219(5)
C47 0.0409(5) 0.0456(6) 0.0400(5) -0.0204(4) 0.0053(4) -0.0120(4)
C48 0.0389(5) 0.0452(5) 0.0393(5) -0.0203(4) 0.0045(4) -0.0111(4)
C49 0.0414(5) 0.0551(6) 0.0477(6) -0.0260(5) 0.0049(4) -0.0146(5)
C50 0.0405(5) 0.0448(5) 0.0404(5) -0.0186(4) 0.0025(4) -0.0101(4)
C51 0.0464(6) 0.0596(7) 0.0448(6) -0.0248(5) 0.0012(4) -0.0178(5)
C52 0.0513(6) 0.0670(8) 0.0543(7) -0.0301(6) -0.0023(5) -0.0168(6)
C53 0.0589(8) 0.1139(12) 0.0546(7) -0.0448(8) 0.0071(6) -0.0413(8)
C54 0.0610(7) 0.0691(8) 0.0502(7) -0.0225(6) 0.0109(5) -0.0238(6)
C55 0.0388(5) 0.0584(6) 0.0431(5) -0.0272(5) 0.0055(4) -0.0155(5)
C56 0.0455(6) 0.0721(8) 0.0606(7) -0.0356(7) 0.0037(5) -0.0066(6)

loop_
_atom_type_symbol
_atom_type_description
_atom_type_scat_dispersion_real
_atom_type_scat_dispersion_imag
_atom_type_scat_source
C C 0.0181 0.0091 'International Tables Vol C Tables 4.2.6.8 and 6.1.1.4'
H H 0.0000 0.0000 'International Tables Vol C Tables 4.2.6.8 and 6.1.1.4'
N N 0.0311 0.0180 'International Tables Vol C Tables 4.2.6.8 and 6.1.1.4'
O O 0.0492 0.0322 'International Tables Vol C Tables 4.2.6.8 and 6.1.1.4'

loop_
_geom_angle_atom_site_label_1
_geom_angle_atom_site_label_2
_geom_angle_atom_site_label_3
_geom_angle
_geom_angle_site_symmetry_1
_geom_angle_site_symmetry_3
_geom_angle_publ_flag
C21 O1 C25 119.16(8) . . ?
C50 O2 C55 109.74(8) . . ?
C1 N1 C7 120.20(9) . . ?
C13 N1 C1 119.48(9) . . ?
C13 N1 C7 119.86(9) . . ?
C31 N2 C34 122.28(10) . . ?
C31 N2 C40 121.96(10) . . ?
C34 N2 C40 115.34(10) . . ?
C2 C1 N1 119.96(10) . . ?
C2 C1 C6 118.67(11) . . ?
C6 C1 N1 121.37(11) . . ?
C1 C2 H2 119.6 . . ?
C3 C2 C1 120.81(13) . . ?
C3 C2 H2 119.6 . . ?
C2 C3 H3 119.9 . . ?
C4 C3 C2 120.29(15) . . ?
C4 C3 H3 119.9 . . ?
C3 C4 H4 120.4 . . ?
C5 C4 C3 119.23(14) . . ?
C5 C4 H4 120.4 . . ?
C4 C5 H5 119.5 . . ?
C4 C5 C6 121.06(14) . . ?
C6 C5 H5 119.5 . . ?
C1 C6 H6 120.0 . . ?
C5 C6 C1 119.91(13) . . ?
C5 C6 H6 120.0 . . ?
C8 C7 N1 121.21(11) . . ?
C12 C7 N1 120.17(11) . . ?
C12 C7 C8 118.59(12) . . ?
C7 C8 H8 120.0 . . ?
C7 C8 C9 119.99(15) . . ?
C9 C8 H8 120.0 . . ?
C8 C9 H9 119.7 . . ?
C10 C9 C8 120.68(16) . . ?
C10 C9 H9 119.7 . . ?
C9 C10 H10 120.3 . . ?
C11 C10 C9 119.45(15) . . ?
C11 C10 H10 120.3 . . ?
C10 C11 H11 119.6 . . ?
C10 C11 C12 120.88(17) . . ?
C12 C11 H11 119.6 . . ?
C7 C12 H12 119.8 . . ?
C11 C12 C7 120.38(15) . . ?
C11 C12 H12 119.8 . . ?
C14 C13 N1 120.50(10) . . ?
C17 C13 N1 121.03(10) . . ?
C17 C13 C14 118.47(10) . . ?
C13 C14 H14 119.7 . . ?
C15 C14 C13 120.58(10) . . ?
C15 C14 H14 119.7 . . ?
C14 C15 H15 119.3 . . ?
C14 C15 C16 121.42(10) . . ?
C16 C15 H15 119.3 . . ?
C15 C16 C19 122.92(10) . . ?
C18 C16 C15 117.37(10) . . ?
C18 C16 C19 119.70(10) . . ?
C13 C17 H17 119.7 . . ?
C18 C17 C13 120.58(11) . . ?
C18 C17 H17 119.7 . . ?
C16 C18 H18 119.2 . . ?
C17 C18 C16 121.52(11) . . ?
C17 C18 H18 119.2 . . ?
C16 C19 H19 117.6 . . ?
C20 C19 C16 124.74(11) . . ?
C20 C19 H19 117.6 . . ?
C19 C20 H20 116.5 . . ?
C19 C20 C21 126.90(11) . . ?
C21 C20 H20 116.5 . . ?
O1 C21 C20 115.72(10) . . ?
C22 C21 O1 121.06(10) . . ?
C22 C21 C20 123.19(11) . . ?
C21 C22 H22 118.9 . . ?
C21 C22 C23 122.15(11) . . ?
C23 C22 H22 118.9 . . ?
C24 C23 C22 114.81(10) . . ?
C46 C23 C22 118.50(10) . . ?
C46 C23 C24 126.58(10) . . ?
C23 C24 H24 119.3 . . ?
C25 C24 C23 121.44(10) . . ?
C25 C24 H24 119.3 . . ?
O1 C25 C26 114.64(9) . . ?
C24 C25 O1 121.24(10) . . ?
C24 C25 C26 124.10(10) . . ?
C25 C26 H26 117.4 . . ?
C27 C26 C25 125.28(11) . . ?
C27 C26 H26 117.4 . . ?
C26 C27 H27 116.6 . . ?
C26 C27 C28 126.77(11) . . ?
C28 C27 H27 116.6 . . ?
C29 C28 C27 119.21(10) . . ?
C33 C28 C27 124.12(11) . . ?
C33 C28 C29 116.62(11) . . ?
C28 C29 H29 118.8 . . ?
C30 C29 C28 122.42(11) . . ?
C30 C29 H29 118.8 . . ?
C29 C30 H30 119.8 . . ?
C29 C30 C31 120.46(11) . . ?
C31 C30 H30 119.8 . . ?
N2 C31 C30 121.44(11) . . ?
N2 C31 C32 120.91(11) . . ?
C30 C31 C32 117.65(11) . . ?
C31 C32 H32 119.5 . . ?
C33 C32 C31 121.05(11) . . ?
C33 C32 H32 119.5 . . ?
C28 C33 H33 119.1 . . ?
C32 C33 C28 121.73(11) . . ?
C32 C33 H33 119.1 . . ?
C35 C34 N2 121.74(13) . . ?
C35 C34 C39 119.74(14) . . ?
C39 C34 N2 118.41(13) . . ?
C34 C35 H35 120.6 . . ?
C34 C35 C36 118.89(19) . . ?
C36 C35 H35 120.6 . . ?
C35 C36 H36 120.1 . . ?
C37 C36 C35 119.9(2) . . ?
C37 C36 H36 120.1 . . ?
C36 C37 H37 119.7 . . ?
C38 C37 C36 120.60(18) . . ?
C38 C37 H37 119.7 . . ?
C37 C38 H38 119.8 . . ?
C37 C38 C39 120.3(2) . . ?
C39 C38 H38 119.8 . . ?
C34 C39 H39 119.7 . . ?
C38 C39 C34 120.51(19) . . ?
C38 C39 H39 119.7 . . ?
C41 C40 N2 119.18(12) . . ?
C45 C40 N2 121.16(13) . . ?
C45 C40 C41 119.62(13) . . ?
C40 C41 H41 119.9 . . ?
C42 C41 C40 120.20(15) . . ?
C42 C41 H41 119.9 . . ?
C41 C42 H42 119.8 . . ?
C43 C42 C41 120.45(17) . . ?
C43 C42 H42 119.8 . . ?
C42 C43 H43 120.2 . . ?
C42 C43 C44 119.60(15) . . ?
C44 C43 H43 120.2 . . ?
C43 C44 H44 119.7 . . ?
C43 C44 C45 120.50(16) . . ?
C45 C44 H44 119.7 . . ?
C40 C45 C44 119.61(16) . . ?
C40 C45 H45 120.2 . . ?
C44 C45 H45 120.2 . . ?
C23 C46 H46 114.2 . . ?
C47 C46 C23 131.67(10) . . ?
C47 C46 H46 114.2 . . ?
C46 C47 C48 134.64(10) . . ?
C46 C47 C55 118.62(9) . . ?
C48 C47 C55 106.65(9) . . ?
C47 C48 C49 127.18(9) . . ?
C47 C48 C50 108.70(9) . . ?
C49 C48 C50 123.41(9) . . ?
N3 C49 C48 178.42(12) . . ?
O2 C50 C48 111.03(9) . . ?
O2 C50 C51 116.91(9) . . ?
C51 C50 C48 132.06(10) . . ?
C50 C51 C52 119.97(10) . . ?
C50 C51 C53 122.61(10) . . ?
C53 C51 C52 117.42(10) . . ?
N5 C52 C51 178.64(14) . . ?
N4 C53 C51 177.46(14) . . ?
H54A C54 H54B 109.5 . . ?
H54A C54 H54C 109.5 . . ?
H54B C54 H54C 109.5 . . ?
C55 C54 H54A 109.5 . . ?
C55 C54 H54B 109.5 . . ?
C55 C54 H54C 109.5 . . ?
O2 C55 C47 103.75(8) . . ?
O2 C55 C54 106.57(9) . . ?
O2 C55 C56 107.30(9) . . ?
C54 C55 C47 112.46(10) . . ?
C56 C55 C47 113.05(10) . . ?
C56 C55 C54 112.91(10) . . ?
C55 C56 H56A 109.5 . . ?
C55 C56 H56B 109.5 . . ?
C55 C56 H56C 109.5 . . ?
H56A C56 H56B 109.5 . . ?
H56A C56 H56C 109.5 . . ?
H56B C56 H56C 109.5 . . ?

loop_
_geom_bond_atom_site_label_1
_geom_bond_atom_site_label_2
_geom_bond_distance
_geom_bond_site_symmetry_2
_geom_bond_publ_flag
O1 C21 1.3643(14) . ?
O1 C25 1.3645(13) . ?
O2 C50 1.3348(13) . ?
O2 C55 1.4664(12) . ?
N1 C1 1.4211(14) . ?
N1 C7 1.4214(15) . ?
N1 C13 1.4206(14) . ?
N2 C31 1.3961(16) . ?
N2 C34 1.4259(15) . ?
N2 C40 1.4304(17) . ?
N3 C49 1.1438(15) . ?
N4 C53 1.1385(18) . ?
N5 C52 1.1419(17) . ?
C1 C2 1.3852(17) . ?
C1 C6 1.3890(17) . ?
C2 H2 0.9300 . ?
C2 C3 1.3788(19) . ?
C3 H3 0.9300 . ?
C3 C4 1.376(2) . ?
C4 H4 0.9300 . ?
C4 C5 1.374(3) . ?
C5 H5 0.9300 . ?
C5 C6 1.381(2) . ?
C6 H6 0.9300 . ?
C7 C8 1.3864(18) . ?
C7 C12 1.3833(18) . ?
C8 H8 0.9300 . ?
C8 C9 1.386(2) . ?
C9 H9 0.9300 . ?
C9 C10 1.370(3) . ?
C10 H10 0.9300 . ?
C10 C11 1.359(3) . ?
C11 H11 0.9300 . ?
C11 C12 1.381(2) . ?
C12 H12 0.9300 . ?
C13 C14 1.3952(15) . ?
C13 C17 1.3902(16) . ?
C14 H14 0.9300 . ?
C14 C15 1.3788(16) . ?
C15 H15 0.9300 . ?
C15 C16 1.3996(16) . ?
C16 C18 1.3926(16) . ?
C16 C19 1.4622(15) . ?
C17 H17 0.9300 . ?
C17 C18 1.3831(16) . ?
C18 H18 0.9300 . ?
C19 H19 0.9300 . ?
C19 C20 1.3329(16) . ?
C20 H20 0.9300 . ?
C20 C21 1.4428(15) . ?
C21 C22 1.3492(16) . ?
C22 H22 0.9300 . ?
C22 C23 1.4182(15) . ?
C23 C24 1.4173(16) . ?
C23 C46 1.4048(15) . ?
C24 H24 0.9300 . ?
C24 C25 1.3612(15) . ?
C25 C26 1.4336(16) . ?
C26 H26 0.9300 . ?
C26 C27 1.3411(16) . ?
C27 H27 0.9300 . ?
C27 C28 1.4531(16) . ?
C28 C29 1.3976(17) . ?
C28 C33 1.3972(17) . ?
C29 H29 0.9300 . ?
C29 C30 1.3755(17) . ?
C30 H30 0.9300 . ?
C30 C31 1.3987(17) . ?
C31 C32 1.4034(18) . ?
C32 H32 0.9300 . ?
C32 C33 1.3751(18) . ?
C33 H33 0.9300 . ?
C34 C35 1.373(2) . ?
C34 C39 1.378(2) . ?
C35 H35 0.9300 . ?
C35 C36 1.398(3) . ?
C36 H36 0.9300 . ?
C36 C37 1.374(4) . ?
C37 H37 0.9300 . ?
C37 C38 1.343(4) . ?
C38 H38 0.9300 . ?
C38 C39 1.367(3) . ?
C39 H39 0.9300 . ?
C40 C41 1.386(2) . ?
C40 C45 1.381(2) . ?
C41 H41 0.9300 . ?
C41 C42 1.378(2) . ?
C42 H42 0.9300 . ?
C42 C43 1.375(3) . ?
C43 H43 0.9300 . ?
C43 C44 1.377(3) . ?
C44 H44 0.9300 . ?
C44 C45 1.390(2) . ?
C45 H45 0.9300 . ?
C46 H46 0.9300 . ?
C46 C47 1.3842(15) . ?
C47 C48 1.3979(14) . ?
C47 C55 1.5191(14) . ?
C48 C49 1.4184(14) . ?
C48 C50 1.4204(14) . ?
C50 C51 1.3805(15) . ?
C51 C52 1.4227(16) . ?
C51 C53 1.4079(17) . ?
C54 H54A 0.9600 . ?
C54 H54B 0.9600 . ?
C54 H54C 0.9600 . ?
C54 C55 1.5172(17) . ?
C55 C56 1.5104(17) . ?
C56 H56A 0.9600 . ?
C56 H56B 0.9600 . ?
C56 H56C 0.9600 . ?

loop_
_geom_torsion_atom_site_label_1
_geom_torsion_atom_site_label_2
_geom_torsion_atom_site_label_3
_geom_torsion_atom_site_label_4
_geom_torsion
_geom_torsion_site_symmetry_1
_geom_torsion_site_symmetry_2
_geom_torsion_site_symmetry_3
_geom_torsion_site_symmetry_4
_geom_torsion_publ_flag
O1 C21 C22 C23 -3.68(18) . . . . ?
O1 C25 C26 C27 1.88(17) . . . . ?
O2 C50 C51 C52 2.52(17) . . . . ?
O2 C50 C51 C53 -177.81(13) . . . . ?
N1 C1 C2 C3 179.57(13) . . . . ?
N1 C1 C6 C5 -178.36(13) . . . . ?
N1 C7 C8 C9 177.44(12) . . . . ?
N1 C7 C12 C11 -176.33(14) . . . . ?
N1 C13 C14 C15 177.38(11) . . . . ?
N1 C13 C17 C18 -177.61(11) . . . . ?
N2 C31 C32 C33 177.27(13) . . . . ?
N2 C34 C35 C36 -174.16(15) . . . . ?
N2 C34 C39 C38 173.60(17) . . . . ?
N2 C40 C41 C42 177.92(13) . . . . ?
N2 C40 C45 C44 -178.69(13) . . . . ?
C1 N1 C7 C8 -145.60(12) . . . . ?
C1 N1 C7 C12 32.56(17) . . . . ?
C1 N1 C13 C14 38.30(16) . . . . ?
C1 N1 C13 C17 -142.15(12) . . . . ?
C1 C2 C3 C4 -1.1(3) . . . . ?
C2 C1 C6 C5 1.6(2) . . . . ?
C2 C3 C4 C5 1.3(3) . . . . ?
C3 C4 C5 C6 -0.1(3) . . . . ?
C4 C5 C6 C1 -1.4(3) . . . . ?
C6 C1 C2 C3 -0.4(2) . . . . ?
C7 N1 C1 C2 -145.61(12) . . . . ?
C7 N1 C1 C6 34.34(17) . . . . ?
C7 N1 C13 C14 -133.97(12) . . . . ?
C7 N1 C13 C17 45.58(16) . . . . ?
C7 C8 C9 C10 -1.0(2) . . . . ?
C8 C7 C12 C11 1.9(2) . . . . ?
C8 C9 C10 C11 1.7(3) . . . . ?
C9 C10 C11 C12 -0.6(3) . . . . ?
C10 C11 C12 C7 -1.2(3) . . . . ?
C12 C7 C8 C9 -0.7(2) . . . . ?
C13 N1 C1 C2 42.13(16) . . . . ?
C13 N1 C1 C6 -137.92(12) . . . . ?
C13 N1 C7 C8 26.63(17) . . . . ?
C13 N1 C7 C12 -155.22(12) . . . . ?
C13 C14 C15 C16 0.36(19) . . . . ?
C13 C17 C18 C16 0.1(2) . . . . ?
C14 C13 C17 C18 1.95(18) . . . . ?
C14 C15 C16 C18 1.69(18) . . . . ?
C14 C15 C16 C19 -176.94(11) . . . . ?
C15 C16 C18 C17 -1.93(19) . . . . ?
C15 C16 C19 C20 8.4(2) . . . . ?
C16 C19 C20 C21 176.16(11) . . . . ?
C17 C13 C14 C15 -2.19(18) . . . . ?
C18 C16 C19 C20 -170.20(12) . . . . ?
C19 C16 C18 C17 176.74(12) . . . . ?
C19 C20 C21 O1 5.02(18) . . . . ?
C19 C20 C21 C22 -172.91(13) . . . . ?
C20 C21 C22 C23 174.13(11) . . . . ?
C21 O1 C25 C24 2.30(15) . . . . ?
C21 O1 C25 C26 -176.24(9) . . . . ?
C21 C22 C23 C24 3.73(17) . . . . ?
C21 C22 C23 C46 -179.87(12) . . . . ?
C22 C23 C24 C25 -0.88(16) . . . . ?
C22 C23 C46 C47 166.08(13) . . . . ?
C23 C24 C25 O1 -2.07(16) . . . . ?
C23 C24 C25 C26 176.32(11) . . . . ?
C23 C46 C47 C48 -17.1(2) . . . . ?
C23 C46 C47 C55 166.89(12) . . . . ?
C24 C23 C46 C47 -18.0(2) . . . . ?
C24 C25 C26 C27 -176.61(11) . . . . ?
C25 O1 C21 C20 -177.41(9) . . . . ?
C25 O1 C21 C22 0.56(16) . . . . ?
C25 C26 C27 C28 176.27(11) . . . . ?
C26 C27 C28 C29 -169.34(12) . . . . ?
C26 C27 C28 C33 7.97(19) . . . . ?
C27 C28 C29 C30 175.23(12) . . . . ?
C27 C28 C33 C32 -176.38(12) . . . . ?
C28 C29 C30 C31 1.1(2) . . . . ?
C29 C28 C33 C32 0.99(19) . . . . ?
C29 C30 C31 N2 -178.53(13) . . . . ?
C29 C30 C31 C32 1.4(2) . . . . ?
C30 C31 C32 C33 -2.7(2) . . . . ?
C31 N2 C34 C35 -51.3(2) . . . . ?
C31 N2 C34 C39 132.50(15) . . . . ?
C31 N2 C40 C41 127.24(14) . . . . ?
C31 N2 C40 C45 -55.08(19) . . . . ?
C31 C32 C33 C28 1.5(2) . . . . ?
C33 C28 C29 C30 -2.28(19) . . . . ?
C34 N2 C31 C30 159.27(13) . . . . ?
C34 N2 C31 C32 -20.7(2) . . . . ?
C34 N2 C40 C41 -45.53(18) . . . . ?
C34 N2 C40 C45 132.15(14) . . . . ?
C34 C35 C36 C37 -0.2(3) . . . . ?
C35 C34 C39 C38 -2.7(3) . . . . ?
C35 C36 C37 C38 -1.0(4) . . . . ?
C36 C37 C38 C39 0.4(4) . . . . ?
C37 C38 C39 C34 1.5(3) . . . . ?
C39 C34 C35 C36 2.0(2) . . . . ?
C40 N2 C31 C30 -13.0(2) . . . . ?
C40 N2 C31 C32 167.02(13) . . . . ?
C40 N2 C34 C35 121.42(16) . . . . ?
C40 N2 C34 C39 -54.76(19) . . . . ?
C40 C41 C42 C43 0.4(2) . . . . ?
C41 C40 C45 C44 -1.0(2) . . . . ?
C41 C42 C43 C44 -0.1(2) . . . . ?
C42 C43 C44 C45 -0.7(2) . . . . ?
C43 C44 C45 C40 1.3(2) . . . . ?
C45 C40 C41 C42 0.2(2) . . . . ?
C46 C23 C24 C25 -176.94(11) . . . . ?
C46 C47 C48 C49 -8.4(2) . . . . ?
C46 C47 C48 C50 -178.91(13) . . . . ?
C46 C47 C55 O2 -179.41(10) . . . . ?
C46 C47 C55 C54 65.82(14) . . . . ?
C46 C47 C55 C56 -63.51(14) . . . . ?
C47 C48 C50 O2 0.43(13) . . . . ?
C47 C48 C50 C51 -179.61(12) . . . . ?
C48 C47 C55 O2 3.52(12) . . . . ?
C48 C47 C55 C54 -111.24(11) . . . . ?
C48 C47 C55 C56 119.43(11) . . . . ?
C48 C50 C51 C52 -177.43(12) . . . . ?
C48 C50 C51 C53 2.2(2) . . . . ?
C49 C48 C50 O2 -170.54(10) . . . . ?
C49 C48 C50 C51 9.4(2) . . . . ?
C50 O2 C55 C47 -3.35(12) . . . . ?
C50 O2 C55 C54 115.54(10) . . . . ?
C50 O2 C55 C56 -123.25(10) . . . . ?
C55 O2 C50 C48 1.97(13) . . . . ?
C55 O2 C50 C51 -177.99(10) . . . . ?
C55 C47 C48 C49 168.02(11) . . . . ?
C55 C47 C48 C50 -2.52(12) . . . . ?

loop_
_smtbx_masks_void_nr
_smtbx_masks_void_average_x
_smtbx_masks_void_average_y
_smtbx_masks_void_average_z
_smtbx_masks_void_volume
_smtbx_masks_void_count_electrons
_smtbx_masks_void_content
1 -0.093 0.236 0.470 10.6 0.3 ?
2 0.093 0.764 0.530 10.6 0.3 ?
3 0.376 0.316 0.824 155.9 29.1 ?
4 0.624 0.684 0.176 155.9 29.1 ?
